data_7152052
loop_
_publ_author_name
'Maether, Marie-Pierre'
'Bernat, Virginie'
'Maturano, Marie'
'Andr\'e-Barr\`es, Christiane'
'Ladeira, Sonia'
'Valentin, Alexis'
'Vial, Henri'
'Payrastre, Corinne'

_publ_section_title
;
 Synthesis and antiplasmodial activity of streptocyanine/peroxide and
 streptocyanine/4-aminoquinoline hybrid dyes.
;
_journal_issue 21
_journal_name_full 'Organic &amp; biomolecular chemistry'
_journal_page_first 7400
_journal_page_last 7410
_journal_paper_doi 10.1039/c1ob06048a
_journal_volume 9
_journal_year 2011
_chemical_compound_source 'synthesis as described'
_chemical_formula_moiety 'C34.50 H36 B Cl F6 N4 O2.50'
_chemical_formula_sum 'C34.5 H36 B Cl F6 N4 O2.5'
_chemical_formula_weight 706.93
_chemical_name_systematic
;
?
;
_space_group_IT_number 15
_symmetry_cell_setting monoclinic
_symmetry_Int_Tables_number 15
_symmetry_space_group_name_Hall '-C 2yc'
_symmetry_space_group_name_H-M 'C 1 2/c 1'
_atom_sites_solution_hydrogens geom
_atom_sites_solution_primary direct
_atom_sites_solution_secondary difmap
_cell_angle_alpha 90
_cell_angle_beta 108.7700(10)
_cell_angle_gamma 90
_cell_formula_units_Z 8
_cell_length_a 21.3858(4)
_cell_length_b 11.0501(2)
_cell_length_c 30.9188(7)
_cell_measurement_reflns_used 3934
_cell_measurement_temperature 100(2)
_cell_measurement_theta_max 21.98
_cell_measurement_theta_min 2.35
_cell_measurement_wavelength 0.71073
_cell_volume 6918.0(2)
_computing_cell_refinement 'Bruker SAINT'
_computing_data_collection 'Bruker APEX2'
_computing_data_reduction 'Bruker SAINT'
_computing_molecular_graphics 'Ortep-3 for Windows (Farrugia, 1997)'
_computing_publication_material 'WinGX publication routines (Farrugia, 1999)'
_computing_structure_refinement 'SHELXL-97 (Sheldrick, 2008)'
_computing_structure_solution 'SHELXS-97 (Sheldrick, 1990)'
_diffrn_ambient_temperature 100(2)
_diffrn_measured_fraction_theta_full 0.991
_diffrn_measured_fraction_theta_max 0.991
_diffrn_measurement_device_type 'Bruker Kappa APEX II Quazar'
_diffrn_measurement_method 'phi and omega scans'
_diffrn_radiation_monochromator 'multilayer optics'
_diffrn_radiation_probe x-ray
_diffrn_radiation_source 'microfocus sealed tube'
_diffrn_radiation_type MoK\a
_diffrn_radiation_wavelength 0.71073
_diffrn_reflns_av_R_equivalents 0.0723
_diffrn_reflns_av_unetI/netI 0.0719
_diffrn_reflns_limit_h_max 26
_diffrn_reflns_limit_h_min -26
_diffrn_reflns_limit_k_max 12
_diffrn_reflns_limit_k_min -13
_diffrn_reflns_limit_l_max 38
_diffrn_reflns_limit_l_min -37
_diffrn_reflns_number 30548
_diffrn_reflns_theta_full 26.37
_diffrn_reflns_theta_max 26.37
_diffrn_reflns_theta_min 5.12
_diffrn_standards_decay_% 0
_diffrn_standards_interval_count 0
_diffrn_standards_interval_time 0
_diffrn_standards_number 0
_exptl_absorpt_coefficient_mu 0.182
_exptl_absorpt_correction_T_max 0.9577
_exptl_absorpt_correction_T_min 0.9082
_exptl_absorpt_correction_type multi-scan
_exptl_absorpt_process_details 'SADABS (Bruker-AXS)'
_exptl_crystal_colour orange
_exptl_crystal_density_diffrn 1.357
_exptl_crystal_density_method 'not measured'
_exptl_crystal_description plate
_exptl_crystal_F_000 2936
_exptl_crystal_size_max 0.54
_exptl_crystal_size_mid 0.5
_exptl_crystal_size_min 0.24
_refine_diff_density_max 0.458
_refine_diff_density_min -0.361
_refine_diff_density_rms 0.054
_refine_ls_extinction_method none
_refine_ls_goodness_of_fit_ref 1.014
_refine_ls_hydrogen_treatment mixed
_refine_ls_matrix_type full
_refine_ls_number_parameters 487
_refine_ls_number_reflns 7013
_refine_ls_number_restraints 38
_refine_ls_restrained_S_all 1.056
_refine_ls_R_factor_all 0.1021
_refine_ls_R_factor_gt 0.0532
_refine_ls_shift/su_max 0.007
_refine_ls_shift/su_mean 0
_refine_ls_structure_factor_coef Fsqd
_refine_ls_weighting_details 'calc w=1/[\s^2^(Fo^2^)+(0.0475P)^2^+10.2240P] where P=(Fo^2^+2Fc^2^)/3'
_refine_ls_weighting_scheme calc
_refine_ls_wR_factor_gt 0.1132
_refine_ls_wR_factor_ref 0.1333
_reflns_number_gt 4423
_reflns_number_total 7013
_reflns_threshold_expression >2sigma(I)
_cod_data_source_file c1ob06048a.txt
_cod_data_source_block 19b
_cod_original_sg_symbol_H-M 'C 2/c'
_cod_original_formula_sum 'C34.50 H36 B Cl F6 N4 O2.50'
_cod_database_code 7152052

loop_
_symmetry_equiv_pos_as_xyz
'x, y, z'
'-x, y, -z+1/2'
'x+1/2, y+1/2, z'
'-x+1/2, y+1/2, -z+1/2'
'-x, -y, -z'
'x, -y, z-1/2'
'-x+1/2, -y+1/2, -z'
'x+1/2, -y+1/2, z-1/2'

loop_
_atom_site_label
_atom_site_type_symbol
_atom_site_fract_x
_atom_site_fract_y
_atom_site_fract_z
_atom_site_U_iso_or_equiv
_atom_site_adp_type
_atom_site_occupancy
_atom_site_symmetry_multiplicity
_atom_site_calc_flag
_atom_site_refinement_flags
_atom_site_disorder_assembly
_atom_site_disorder_group
O2 O 0.43311(14) 0.4094(2) 0.63786(10) 0.0657(8) Uani 1 1 d D . .
H100 H 0.3940(12) 0.452(3) 0.6377(14) 0.079 Uiso 1 1 d D . .
H101 H 0.445(2) 0.348(3) 0.6608(10) 0.079 Uiso 1 1 d D . .
C35 C 0.5069(19) 0.4275(8) 0.2439(11) 0.085(5) Uani 0.5 1 d P A -1
H35A H 0.5414 0.4034 0.2721 0.128 Uiso 0.5 1 calc PR A -1
H35B H 0.4731 0.3642 0.2349 0.128 Uiso 0.5 1 calc PR A -1
H35C H 0.4867 0.5034 0.2491 0.128 Uiso 0.5 1 calc PR A -1
O3 O 0.5351(3) 0.4440(6) 0.2089(2) 0.093(2) Uani 0.5 1 d P A -1
H3 H 0.5094 0.4853 0.1878 0.14 Uiso 0.5 1 calc PR A -1
C1 C 0.08399(16) 0.2362(3) 0.50718(10) 0.0335(7) Uani 1 1 d . . .
H1A H 0.0464 0.1789 0.4985 0.04 Uiso 1 1 calc R . .
H1B H 0.1249 0.1893 0.5215 0.04 Uiso 1 1 calc R . .
C2 C 0.08877(14) 0.2994(2) 0.46435(9) 0.0261(6) Uani 1 1 d . . .
H2A H 0.0978 0.239 0.4435 0.031 Uiso 1 1 calc R . .
H2B H 0.0463 0.3397 0.4481 0.031 Uiso 1 1 calc R . .
C3 C 0.12937(15) 0.4042(3) 0.55318(9) 0.0321(7) Uani 1 1 d . . .
H3A H 0.1707 0.3583 0.5673 0.039 Uiso 1 1 calc R . .
H3B H 0.1233 0.4606 0.5764 0.039 Uiso 1 1 calc R . .
C4 C 0.13534(14) 0.4760(2) 0.51271(9) 0.0249(6) Uani 1 1 d . . .
H4A H 0.0955 0.5266 0.4997 0.03 Uiso 1 1 calc R . .
H4B H 0.1742 0.5301 0.5228 0.03 Uiso 1 1 calc R . .
C5 C 0.18721(13) 0.4042(2) 0.45596(8) 0.0213(6) Uani 1 1 d . . .
C6 C 0.24135(13) 0.4948(2) 0.47543(8) 0.0226(6) Uani 1 1 d . . .
C7 C 0.29096(14) 0.4698(3) 0.51682(9) 0.0280(6) Uani 1 1 d . . .
H7 H 0.288 0.3995 0.5337 0.034 Uiso 1 1 calc R . .
C8 C 0.34450(15) 0.5478(3) 0.53318(10) 0.0373(8) Uani 1 1 d . . .
H8 H 0.3785 0.5316 0.5611 0.045 Uiso 1 1 calc R . .
C9 C 0.34686(16) 0.6497(3) 0.50773(11) 0.0398(8) Uani 1 1 d . . .
C10 C 0.29859(16) 0.6793(3) 0.46717(10) 0.0374(8) Uani 1 1 d . . .
H10 H 0.3017 0.7508 0.4509 0.045 Uiso 1 1 calc R . .
C11 C 0.24535(15) 0.6005(3) 0.45100(9) 0.0292(7) Uani 1 1 d . . .
H11 H 0.2114 0.6183 0.4232 0.035 Uiso 1 1 calc R . .
C12 C 0.18682(13) 0.3355(2) 0.41727(8) 0.0205(6) Uani 1 1 d . . .
H12 H 0.1527 0.278 0.405 0.025 Uiso 1 1 calc R . .
C13 C 0.23535(13) 0.3505(2) 0.39680(8) 0.0203(6) Uani 1 1 d . . .
H13 H 0.269 0.4083 0.4099 0.024 Uiso 1 1 calc R . .
C14 C 0.23839(13) 0.2868(2) 0.35833(8) 0.0213(6) Uani 1 1 d . . .
H14 H 0.2059 0.2273 0.345 0.026 Uiso 1 1 calc R . .
C15 C 0.28830(13) 0.3092(2) 0.33921(8) 0.0204(6) Uani 1 1 d . . .
C16 C 0.33263(13) 0.4168(2) 0.35550(8) 0.0224(6) Uani 1 1 d . . .
C17 C 0.30708(14) 0.5346(2) 0.34567(9) 0.0277(6) Uani 1 1 d . . .
H17 H 0.2619 0.5453 0.3282 0.033 Uiso 1 1 calc R . .
C18 C 0.34693(17) 0.6361(3) 0.36116(10) 0.0374(8) Uani 1 1 d . . .
H18 H 0.3298 0.7158 0.3546 0.045 Uiso 1 1 calc R . .
C19 C 0.41201(17) 0.6161(3) 0.38633(11) 0.0435(9) Uani 1 1 d . . .
C20 C 0.43892(16) 0.5023(3) 0.39720(11) 0.0432(8) Uani 1 1 d . . .
H20 H 0.4839 0.4928 0.4152 0.052 Uiso 1 1 calc R . .
C21 C 0.39899(14) 0.4011(3) 0.38139(9) 0.0307(7) Uani 1 1 d . . .
H21 H 0.4168 0.322 0.3882 0.037 Uiso 1 1 calc R . .
C22 C 0.26014(14) 0.1286(3) 0.28788(10) 0.0294(7) Uani 1 1 d . . .
H22A H 0.2295 0.1448 0.2568 0.035 Uiso 1 1 calc R . .
H22B H 0.2334 0.1062 0.3075 0.035 Uiso 1 1 calc R . .
C23 C 0.30518(14) 0.0230(3) 0.28591(9) 0.0274(6) Uani 1 1 d . . .
H23A H 0.3333 0.0012 0.3172 0.033 Uiso 1 1 calc R . .
H23B H 0.2782 -0.0484 0.2721 0.033 Uiso 1 1 calc R . .
C24 C 0.34311(13) 0.2718(2) 0.28023(9) 0.0246(6) Uani 1 1 d . . .
H24A H 0.3705 0.3422 0.2947 0.029 Uiso 1 1 calc R . .
H24B H 0.3171 0.2941 0.2485 0.029 Uiso 1 1 calc R . .
C25 C 0.38727(13) 0.1646(2) 0.27978(9) 0.0248(6) Uani 1 1 d . . .
H25A H 0.4174 0.1858 0.2624 0.03 Uiso 1 1 calc R . .
H25B H 0.4145 0.1445 0.3115 0.03 Uiso 1 1 calc R . .
C26 C 0.37669(12) -0.0361(2) 0.24159(9) 0.0234(6) Uani 1 1 d . . .
C29 C 0.43538(12) -0.1057(3) 0.18982(8) 0.0231(6) Uani 1 1 d . . .
C30 C 0.40311(13) -0.0096(2) 0.20514(8) 0.0226(6) Uani 1 1 d . . .
C31 C 0.39592(13) 0.1044(3) 0.18227(9) 0.0258(6) Uani 1 1 d . . .
H31 H 0.3706 0.1663 0.19 0.031 Uiso 1 1 calc R . .
C32 C 0.42486(14) 0.1261(3) 0.14922(9) 0.0276(6) Uani 1 1 d . . .
H32 H 0.4201 0.2025 0.1344 0.033 Uiso 1 1 calc R . .
C33 C 0.46172(13) 0.0328(3) 0.13781(9) 0.0251(6) Uani 1 1 d . . .
C34 C 0.46614(13) -0.0812(3) 0.15624(9) 0.0269(6) Uani 1 1 d . . .
H34 H 0.4895 -0.1431 0.1466 0.032 Uiso 1 1 calc R . .
N1 N 0.14259(11) 0.3903(2) 0.47750(7) 0.0236(5) Uani 1 1 d . . .
N2 N 0.29807(11) 0.2398(2) 0.30602(7) 0.0241(5) Uani 1 1 d . . .
N3 N 0.34678(11) 0.05811(19) 0.25848(7) 0.0226(5) Uani 1 1 d . . .
F1 F 0.39993(10) 0.72602(19) 0.52376(7) 0.0637(6) Uani 1 1 d . . .
F2 F 0.45100(11) 0.71613(19) 0.40185(8) 0.0687(7) Uani 1 1 d . . .
Cl1 Cl 0.50064(4) 0.06744(7) 0.09761(2) 0.0327(2) Uani 1 1 d . . .
O1 O 0.07491(11) 0.32202(18) 0.53939(7) 0.0379(5) Uani 1 1 d . . .
F3 F 0.31715(11) 0.32328(18) 0.11575(7) 0.0572(6) Uani 1 1 d . B .
B1 B 0.2872(2) 0.3954(3) 0.13891(13) 0.0391(9) Uani 1 1 d D . .
F4 F 0.2700(2) 0.3152(4) 0.17026(15) 0.0509(12) Uani 0.54 1 d PDU B 1
F5 F 0.2346(3) 0.4552(5) 0.1147(2) 0.0736(18) Uani 0.54 1 d PDU B 1
F6 F 0.3334(2) 0.4730(5) 0.1715(2) 0.0813(14) Uani 0.54 1 d PDU B 1
F4' F 0.2996(4) 0.3729(8) 0.1811(2) 0.089(2) Uani 0.46 1 d PDU B 2
F5' F 0.2192(3) 0.3971(5) 0.1142(3) 0.0671(19) Uani 0.46 1 d PDU B 2
F6' F 0.3059(3) 0.5171(4) 0.1308(2) 0.0609(12) Uani 0.46 1 d PDU B 2
N4 N 0.43686(11) -0.2239(2) 0.20487(8) 0.0282(5) Uani 1 1 d . . .
C27 C 0.37946(13) -0.1559(3) 0.25616(9) 0.0270(6) Uani 1 1 d . . .
H27 H 0.3616 -0.1773 0.2795 0.032 Uiso 1 1 calc R . .
C28 C 0.40862(14) -0.2455(3) 0.23645(9) 0.0286(6) Uani 1 1 d . . .
H28 H 0.408 -0.3266 0.2464 0.034 Uiso 1 1 calc R . .

loop_
_atom_site_aniso_label
_atom_site_aniso_U_11
_atom_site_aniso_U_22
_atom_site_aniso_U_33
_atom_site_aniso_U_23
_atom_site_aniso_U_13
_atom_site_aniso_U_12
O2 0.076(2) 0.0525(17) 0.086(2) 0.0255(15) 0.0500(17) 0.0107(15)
C35 0.109(14) 0.070(5) 0.088(17) 0.011(7) 0.048(8) 0.019(8)
O3 0.105(5) 0.103(5) 0.091(5) 0.029(4) 0.059(4) 0.062(4)
C1 0.0491(19) 0.0264(16) 0.0355(17) -0.0044(13) 0.0282(15) -0.0060(14)
C2 0.0302(15) 0.0275(15) 0.0247(14) -0.0035(12) 0.0146(12) -0.0053(12)
C3 0.0421(17) 0.0380(18) 0.0229(15) -0.0034(13) 0.0197(13) -0.0012(14)
C4 0.0315(15) 0.0264(15) 0.0229(14) -0.0047(12) 0.0172(12) -0.0002(12)
C5 0.0263(14) 0.0234(15) 0.0166(13) 0.0026(11) 0.0103(11) -0.0001(12)
C6 0.0304(15) 0.0266(15) 0.0163(13) -0.0044(11) 0.0150(12) -0.0021(12)
C7 0.0342(16) 0.0315(17) 0.0209(14) -0.0031(12) 0.0124(12) -0.0002(13)
C8 0.0330(17) 0.048(2) 0.0281(16) -0.0131(15) 0.0067(13) -0.0065(15)
C9 0.0395(18) 0.0402(19) 0.0432(19) -0.0189(16) 0.0181(16) -0.0193(15)
C10 0.053(2) 0.0310(17) 0.0329(17) -0.0070(14) 0.0209(16) -0.0143(15)
C11 0.0413(17) 0.0275(16) 0.0224(14) -0.0042(12) 0.0154(13) -0.0060(13)
C12 0.0256(14) 0.0229(14) 0.0156(13) -0.0015(11) 0.0102(11) -0.0030(11)
C13 0.0238(14) 0.0239(15) 0.0137(12) 0.0020(11) 0.0069(11) -0.0007(11)
C14 0.0249(14) 0.0254(15) 0.0149(13) -0.0023(11) 0.0082(11) -0.0026(12)
C15 0.0256(14) 0.0230(14) 0.0135(12) 0.0004(11) 0.0074(11) 0.0012(11)
C16 0.0275(14) 0.0292(16) 0.0152(13) -0.0015(11) 0.0135(11) -0.0036(12)
C17 0.0363(16) 0.0293(16) 0.0224(14) -0.0018(12) 0.0165(13) -0.0048(13)
C18 0.055(2) 0.0284(17) 0.0398(18) -0.0013(14) 0.0298(17) -0.0060(15)
C19 0.053(2) 0.040(2) 0.046(2) -0.0163(16) 0.0272(17) -0.0266(17)
C20 0.0319(17) 0.057(2) 0.0400(19) -0.0074(17) 0.0105(15) -0.0120(16)
C21 0.0313(16) 0.0343(17) 0.0280(15) -0.0031(13) 0.0118(13) -0.0029(13)
C22 0.0308(15) 0.0332(17) 0.0308(16) -0.0119(13) 0.0189(13) -0.0089(13)
C23 0.0344(16) 0.0289(16) 0.0254(15) -0.0047(12) 0.0188(13) -0.0062(13)
C24 0.0330(15) 0.0272(15) 0.0205(14) -0.0022(12) 0.0184(12) -0.0053(12)
C25 0.0275(15) 0.0323(16) 0.0189(13) -0.0011(12) 0.0133(11) -0.0028(12)
C26 0.0192(13) 0.0325(16) 0.0184(13) -0.0034(12) 0.0059(11) -0.0009(12)
C29 0.0209(13) 0.0313(16) 0.0172(13) -0.0031(12) 0.0063(11) -0.0001(12)
C30 0.0218(13) 0.0295(16) 0.0167(13) -0.0020(12) 0.0064(11) -0.0018(12)
C31 0.0299(15) 0.0285(16) 0.0219(14) -0.0013(12) 0.0124(12) 0.0022(12)
C32 0.0326(16) 0.0315(16) 0.0208(14) 0.0010(12) 0.0117(12) -0.0010(13)
C33 0.0256(14) 0.0344(17) 0.0184(14) -0.0056(12) 0.0115(11) -0.0071(12)
C34 0.0250(14) 0.0360(17) 0.0229(14) -0.0081(13) 0.0123(12) -0.0017(13)
N1 0.0311(13) 0.0266(13) 0.0185(11) -0.0040(10) 0.0155(10) -0.0035(10)
N2 0.0298(13) 0.0279(13) 0.0207(11) -0.0046(10) 0.0165(10) -0.0062(10)
N3 0.0281(12) 0.0250(13) 0.0200(11) -0.0024(10) 0.0152(10) -0.0030(10)
F1 0.0568(13) 0.0637(14) 0.0656(14) -0.0185(11) 0.0126(11) -0.0358(11)
F2 0.0722(15) 0.0587(14) 0.0817(16) -0.0277(12) 0.0337(13) -0.0429(12)
Cl1 0.0356(4) 0.0456(5) 0.0239(4) -0.0056(3) 0.0195(3) -0.0077(3)
O1 0.0545(14) 0.0382(12) 0.0356(12) -0.0075(10) 0.0348(11) -0.0107(10)
F3 0.0844(16) 0.0509(12) 0.0498(12) 0.0057(10) 0.0403(11) 0.0240(11)
B1 0.050(2) 0.033(2) 0.040(2) -0.0025(18) 0.0227(19) 0.0096(19)
F4 0.060(3) 0.061(3) 0.034(2) 0.013(2) 0.018(2) -0.005(2)
F5 0.092(4) 0.072(4) 0.061(3) 0.034(3) 0.030(3) 0.052(3)
F6 0.053(3) 0.075(3) 0.123(4) -0.051(3) 0.038(3) -0.015(2)
F4' 0.125(6) 0.108(5) 0.040(3) 0.018(4) 0.034(4) 0.058(4)
F5' 0.054(3) 0.043(4) 0.106(4) 0.015(4) 0.028(3) 0.018(3)
F6' 0.076(3) 0.034(2) 0.088(3) -0.017(2) 0.048(3) -0.003(2)
N4 0.0302(13) 0.0300(14) 0.0258(13) -0.0012(11) 0.0111(10) 0.0028(11)
C27 0.0298(15) 0.0337(17) 0.0200(14) 0.0015(12) 0.0114(12) -0.0019(13)
C28 0.0319(16) 0.0284(16) 0.0270(15) 0.0038(13) 0.0116(12) 0.0013(13)

loop_
_atom_type_symbol
_atom_type_description
_atom_type_scat_dispersion_real
_atom_type_scat_dispersion_imag
_atom_type_scat_source
C C 0.0033 0.0016 'International Tables Vol C Tables 4.2.6.8 and 6.1.1.4'
H H 0 0 'International Tables Vol C Tables 4.2.6.8 and 6.1.1.4'
B B 0.0013 0.0007 'International Tables Vol C Tables 4.2.6.8 and 6.1.1.4'
N N 0.0061 0.0033 'International Tables Vol C Tables 4.2.6.8 and 6.1.1.4'
F F 0.0171 0.0103 'International Tables Vol C Tables 4.2.6.8 and 6.1.1.4'
Cl Cl 0.1484 0.1585 'International Tables Vol C Tables 4.2.6.8 and 6.1.1.4'
O O 0.0106 0.006 'International Tables Vol C Tables 4.2.6.8 and 6.1.1.4'

loop_
_geom_angle_atom_site_label_1
_geom_angle_atom_site_label_2
_geom_angle_atom_site_label_3
_geom_angle
H100 O2 H101 112(4)
O1 C1 C2 111.2(2)
O1 C1 H1A 109.4
C2 C1 H1A 109.4
O1 C1 H1B 109.4
C2 C1 H1B 109.4
H1A C1 H1B 108
N1 C2 C1 109.5(2)
N1 C2 H2A 109.8
C1 C2 H2A 109.8
N1 C2 H2B 109.8
C1 C2 H2B 109.8
H2A C2 H2B 108.2
O1 C3 C4 111.2(2)
O1 C3 H3A 109.4
C4 C3 H3A 109.4
O1 C3 H3B 109.4
C4 C3 H3B 109.4
H3A C3 H3B 108
N1 C4 C3 109.0(2)
N1 C4 H4A 109.9
C3 C4 H4A 109.9
N1 C4 H4B 109.9
C3 C4 H4B 109.9
H4A C4 H4B 108.3
N1 C5 C12 123.3(2)
N1 C5 C6 117.3(2)
C12 C5 C6 119.4(2)
C7 C6 C11 119.6(3)
C7 C6 C5 119.6(2)
C11 C6 C5 120.6(2)
C8 C7 C6 120.1(3)
C8 C7 H7 119.9
C6 C7 H7 119.9
C9 C8 C7 118.3(3)
C9 C8 H8 120.9
C7 C8 H8 120.9
F1 C9 C10 118.1(3)
F1 C9 C8 118.2(3)
C10 C9 C8 123.7(3)
C9 C10 C11 117.6(3)
C9 C10 H10 121.2
C11 C10 H10 121.2
C10 C11 C6 120.6(3)
C10 C11 H11 119.7
C6 C11 H11 119.7
C13 C12 C5 121.3(2)
C13 C12 H12 119.4
C5 C12 H12 119.4
C12 C13 C14 124.9(2)
C12 C13 H13 117.5
C14 C13 H13 117.5
C15 C14 C13 121.3(2)
C15 C14 H14 119.3
C13 C14 H14 119.3
N2 C15 C14 123.1(2)
N2 C15 C16 118.0(2)
C14 C15 C16 118.9(2)
C21 C16 C17 119.4(3)
C21 C16 C15 120.6(2)
C17 C16 C15 120.0(2)
C18 C17 C16 121.1(3)
C18 C17 H17 119.4
C16 C17 H17 119.4
C19 C18 C17 117.3(3)
C19 C18 H18 121.3
C17 C18 H18 121.3
F2 C19 C18 117.2(3)
F2 C19 C20 119.3(3)
C18 C19 C20 123.4(3)
C19 C20 C21 119.0(3)
C19 C20 H20 120.5
C21 C20 H20 120.5
C20 C21 C16 119.7(3)
C20 C21 H21 120.2
C16 C21 H21 120.2
N2 C22 C23 112.0(2)
N2 C22 H22A 109.2
C23 C22 H22A 109.2
N2 C22 H22B 109.2
C23 C22 H22B 109.2
H22A C22 H22B 107.9
N3 C23 C22 109.2(2)
N3 C23 H23A 109.8
C22 C23 H23A 109.8
N3 C23 H23B 109.8
C22 C23 H23B 109.8
H23A C23 H23B 108.3
N2 C24 C25 109.5(2)
N2 C24 H24A 109.8
C25 C24 H24A 109.8
N2 C24 H24B 109.8
C25 C24 H24B 109.8
H24A C24 H24B 108.2
N3 C25 C24 110.3(2)
N3 C25 H25A 109.6
C24 C25 H25A 109.6
N3 C25 H25B 109.6
C24 C25 H25B 109.6
H25A C25 H25B 108.1
C27 C26 N3 124.1(2)
C27 C26 C30 117.3(2)
N3 C26 C30 118.6(2)
N4 C29 C34 117.4(2)
N4 C29 C30 123.5(2)
C34 C29 C30 119.1(2)
C29 C30 C31 118.6(2)
C29 C30 C26 117.4(2)
C31 C30 C26 123.9(2)
C32 C31 C30 121.3(2)
C32 C31 H31 119.3
C30 C31 H31 119.3
C31 C32 C33 118.6(3)
C31 C32 H32 120.7
C33 C32 H32 120.7
C34 C33 C32 122.4(2)
C34 C33 Cl1 120.8(2)
C32 C33 Cl1 116.8(2)
C33 C34 C29 119.5(2)
C33 C34 H34 120.3
C29 C34 H34 120.3
C5 N1 C2 123.9(2)
C5 N1 C4 123.4(2)
C2 N1 C4 112.2(2)
C15 N2 C24 124.2(2)
C15 N2 C22 124.0(2)
C24 N2 C22 111.52(19)
C26 N3 C23 116.9(2)
C26 N3 C25 118.8(2)
C23 N3 C25 109.23(19)
C3 O1 C1 110.4(2)
F4' B1 F5 122.7(5)
F4' B1 F3 116.7(4)
F5 B1 F3 117.2(4)
F4' B1 F5' 113.3(6)
F3 B1 F5' 107.5(5)
F4' B1 F6 62.0(5)
F5 B1 F6 111.6(5)
F3 B1 F6 112.5(3)
F5' B1 F6 136.5(5)
F5 B1 F4 109.5(4)
F3 B1 F4 105.0(3)
F5' B1 F4 86.0(4)
F6 B1 F4 99.2(4)
F4' B1 F6' 112.5(5)
F5 B1 F6' 70.5(4)
F3 B1 F6' 104.5(3)
F5' B1 F6' 100.8(4)
F6 B1 F6' 53.5(3)
F4 B1 F6' 146.1(4)
C28 N4 C29 116.9(2)
C26 C27 C28 120.4(2)
C26 C27 H27 119.8
C28 C27 H27 119.8
N4 C28 C27 124.2(3)
N4 C28 H28 117.9
C27 C28 H28 117.9

loop_
_geom_bond_atom_site_label_1
_geom_bond_atom_site_label_2
_geom_bond_distance
O2 H100 0.96(3)
O2 H101 0.96(3)
C35 O3 1.412(19)
C35 H35A 0.98
C35 H35B 0.98
C35 H35C 0.98
O3 H3 0.84
C1 O1 1.433(3)
C1 C2 1.529(4)
C1 H1A 0.99
C1 H1B 0.99
C2 N1 1.482(3)
C2 H2A 0.99
C2 H2B 0.99
C3 O1 1.429(3)
C3 C4 1.522(4)
C3 H3A 0.99
C3 H3B 0.99
C4 N1 1.488(3)
C4 H4A 0.99
C4 H4B 0.99
C5 N1 1.337(3)
C5 C12 1.415(3)
C5 C6 1.502(4)
C6 C7 1.402(4)
C6 C11 1.409(4)
C7 C8 1.392(4)
C7 H7 0.95
C8 C9 1.384(4)
C8 H8 0.95
C9 F1 1.372(3)
C9 C10 1.383(5)
C10 C11 1.392(4)
C10 H10 0.95
C11 H11 0.95
C12 C13 1.388(3)
C12 H12 0.95
C13 C14 1.402(3)
C13 H13 0.95
C14 C15 1.398(3)
C14 H14 0.95
C15 N2 1.350(3)
C15 C16 1.503(4)
C16 C21 1.398(4)
C16 C17 1.406(4)
C17 C18 1.397(4)
C17 H17 0.95
C18 C19 1.376(5)
C18 H18 0.95
C19 F2 1.374(3)
C19 C20 1.379(5)
C20 C21 1.396(4)
C20 H20 0.95
C21 H21 0.95
C22 N2 1.480(3)
C22 C23 1.527(4)
C22 H22A 0.99
C22 H22B 0.99
C23 N3 1.465(3)
C23 H23A 0.99
C23 H23B 0.99
C24 N2 1.477(3)
C24 C25 1.518(4)
C24 H24A 0.99
C24 H24B 0.99
C25 N3 1.483(3)
C25 H25A 0.99
C25 H25B 0.99
C26 C27 1.393(4)
C26 N3 1.407(3)
C26 C30 1.444(3)
C29 N4 1.383(4)
C29 C34 1.423(3)
C29 C30 1.428(4)
C30 C31 1.428(4)
C31 C32 1.376(3)
C31 H31 0.95
C32 C33 1.410(4)
C32 H32 0.95
C33 C34 1.373(4)
C33 Cl1 1.746(2)
C34 H34 0.95
F3 B1 1.361(4)
B1 F4' 1.269(6)
B1 F5 1.312(7)
B1 F5' 1.408(8)
B1 F6 1.444(6)
B1 F4 1.446(6)
B1 F6' 1.448(6)
N4 C28 1.325(3)
C27 C28 1.409(4)
C27 H27 0.95
C28 H28 0.95
